data_7006672
loop_
_publ_author_name
'Tonei, Deborah M.'
'Ware, David C.'
'Brothers, Penelope J.'
'Plieger, Paul G.'
'Clark, George R.'

_publ_section_title
;
 Coordination chemistry of 1,4-bis-carboxymethylcyclam, H(2)(1,4-bcc).
;
_journal_issue 1
_journal_name_full 'Dalton transactions (Cambridge, England : 2003)'
_journal_page_first 152
_journal_page_last 158
_journal_paper_doi 10.1039/b512798j
_journal_year 2006
_chemical_formula_moiety 'C14 H31 Cl2 Co N4 O6.50 Zn'
_chemical_formula_sum 'C14 H31 Cl2 Co N4 O6.5 Zn'
_chemical_formula_weight 554.63
_chemical_name_systematic
;
?
;
_space_group_IT_number 4
_symmetry_cell_setting monoclinic
_symmetry_space_group_name_Hall 'P 2yb'
_symmetry_space_group_name_H-M 'P 1 21 1'
_atom_sites_solution_hydrogens geom
_atom_sites_solution_primary direct
_atom_sites_solution_secondary difmap
_audit_creation_method SHELXL-97
_cell_angle_alpha 90.00
_cell_angle_beta 90.30(3)
_cell_angle_gamma 90.00
_cell_formula_units_Z 4
_cell_length_a 8.2370(16)
_cell_length_b 16.152(3)
_cell_length_c 17.347(4)
_cell_measurement_temperature 203(2)
_cell_volume 2307.9(8)
_computing_cell_refinement 'SMART (Siemens, 1995)'
_computing_data_collection 'SMART (Siemens, 1995)'
_computing_data_reduction 'SAINT (Siemens, 1995)'
_computing_molecular_graphics 'Ortep-III (Burnett & Johnson, 1996)'
_computing_publication_material 'SHELXTL (Siemens, 1995)'
_computing_structure_refinement 'SHELXL97 (Sheldrick, 1997)'
_computing_structure_solution 'SHELXS97 (Sheldrick, 1997)'
_diffrn_ambient_temperature 203(2)
_diffrn_measured_fraction_theta_full 0.996
_diffrn_measured_fraction_theta_max 0.996
_diffrn_measurement_device_type 'Siemens SMART CCD'
_diffrn_measurement_method 'Area detector \w scans'
_diffrn_radiation_monochromator graphite
_diffrn_radiation_source 'fine-focus sealed tube'
_diffrn_radiation_type MoK\a
_diffrn_radiation_wavelength 0.71073
_diffrn_reflns_av_R_equivalents 0.0779
_diffrn_reflns_av_sigmaI/netI 0.1126
_diffrn_reflns_limit_h_max 9
_diffrn_reflns_limit_h_min -9
_diffrn_reflns_limit_k_max 19
_diffrn_reflns_limit_k_min -15
_diffrn_reflns_limit_l_max 20
_diffrn_reflns_limit_l_min -20
_diffrn_reflns_number 12546
_diffrn_reflns_theta_full 25.02
_diffrn_reflns_theta_max 25.02
_diffrn_reflns_theta_min 2.67
_diffrn_standards_decay_% <2%
_diffrn_standards_number 0
_exptl_absorpt_coefficient_mu 2.027
_exptl_absorpt_correction_T_max 0.8262
_exptl_absorpt_correction_T_min 0.6693
_exptl_absorpt_correction_type multi-scan
_exptl_absorpt_process_details 'SADABS; Sheldrick, 1997'
_exptl_crystal_colour orange
_exptl_crystal_density_diffrn 1.596
_exptl_crystal_density_method 'not measured'
_exptl_crystal_description plate
_exptl_crystal_F_000 1144
_exptl_crystal_size_max 0.18
_exptl_crystal_size_mid 0.10
_exptl_crystal_size_min 0.10
_refine_diff_density_max 2.725
_refine_diff_density_min -1.151
_refine_diff_density_rms 0.180
_refine_ls_abs_structure_details 'Flack H D (1983), Acta Cryst. A39, 876-881'
_refine_ls_abs_structure_Flack 0.07(4)
_refine_ls_extinction_method none
_refine_ls_goodness_of_fit_ref 1.125
_refine_ls_hydrogen_treatment riding
_refine_ls_matrix_type full
_refine_ls_number_parameters 514
_refine_ls_number_reflns 6773
_refine_ls_number_restraints 1
_refine_ls_restrained_S_all 1.125
_refine_ls_R_factor_all 0.1164
_refine_ls_R_factor_gt 0.0941
_refine_ls_shift/su_max 0.000
_refine_ls_shift/su_mean 0.000
_refine_ls_structure_factor_coef Fsqd
_refine_ls_weighting_details 'calc w=1/[\s^2^(Fo^2^)+(0.1020P)^2^+15.7358P] where P=(Fo^2^+2Fc^2^)/3'
_refine_ls_weighting_scheme calc
_refine_ls_wR_factor_gt 0.2207
_refine_ls_wR_factor_ref 0.2371
_reflns_number_gt 5447
_reflns_number_total 6773
_reflns_threshold_expression >2sigma(I)
_cod_data_source_file b512798j.txt
_cod_data_source_block dmt9
_cod_depositor_comments
;
The following automatic conversions were performed:
'_symmetry_cell_setting' value 'Monoclinic' changed to 'monoclinic'
according to '/home/saulius/struct/CIF-dictionaries/cif_core.dic'
dictionary named 'cif_core.dic' version 2.4.1 from
2010-06-29.

'_geom_angle_publ_flag' value 'N' changed to 'n' according to
'/home/saulius/struct/CIF-dictionaries/cif_core.dic' dictionary named
'cif_core.dic' version 2.4.1 from 2010-06-29 (246
times).

'_geom_angle_publ_flag' value 'Y' changed to 'y' according to
'/home/saulius/struct/CIF-dictionaries/cif_core.dic' dictionary named
'cif_core.dic' version 2.4.1 from 2010-06-29 (14
times).

'_geom_bond_publ_flag' value 'Y' changed to 'y' according to
'/home/saulius/struct/CIF-dictionaries/cif_core.dic' dictionary named
'cif_core.dic' version 2.4.1 from 2010-06-29 (12
times).

'_geom_bond_publ_flag' value 'N' changed to 'n' according to
'/home/saulius/struct/CIF-dictionaries/cif_core.dic' dictionary named
'cif_core.dic' version 2.4.1 from 2010-06-29 (108 times).

Automatic conversion script
Id: cif_fix_enum 1527 2010-12-29 10:47:43Z saulius 
;
_cod_original_sg_symbol_H-M P21
_cod_original_formula_sum 'C14 H31 Cl2 Co N4 O6.50 Zn'
_cod_database_code 7006672

loop_
_symmetry_equiv_pos_as_xyz
'x, y, z'
'-x, y+1/2, -z'

loop_
_atom_site_label
_atom_site_type_symbol
_atom_site_fract_x
_atom_site_fract_y
_atom_site_fract_z
_atom_site_U_iso_or_equiv
_atom_site_adp_type
_atom_site_occupancy
_atom_site_symmetry_multiplicity
_atom_site_calc_flag
_atom_site_refinement_flags
_atom_site_disorder_assembly
_atom_site_disorder_group
CoA Co 0.4854(2) 0.5631 0.99573(11) 0.0232(4) Uani 1 1 d . . .
ZnA Zn 0.7914(2) 0.80403(16) 0.91562(10) 0.0359(5) Uani 1 1 d D . .
Cl1A Cl 0.8893(5) 0.8063(3) 1.0350(2) 0.0402(9) Uani 1 1 d . . .
Cl2A Cl 0.9739(16) 0.8527(13) 0.8343(8) 0.046(4) Uiso 0.25 1 d PD . .
OW O 0.927(2) 0.8833(12) 0.8593(10) 0.055(5) Uiso 0.75 1 d P . .
O1A O 0.6196(13) 0.6597(6) 0.9511(6) 0.032(2) Uani 1 1 d . . .
O2A O 0.7912(15) 0.6966(7) 0.8591(6) 0.038(3) Uani 1 1 d . . .
O3A O 0.3830(12) 0.4529(6) 1.0404(6) 0.028(2) Uani 1 1 d . . .
O4A O 0.4275(12) 0.3438(6) 1.1129(6) 0.036(3) Uani 1 1 d . . .
N1A N 0.5895(16) 0.5000(8) 0.8993(7) 0.030(3) Uani 1 1 d . . .
N2A N 0.6905(16) 0.5171(7) 1.0609(7) 0.029(3) Uani 1 1 d . . .
N3A N 0.3966(15) 0.6360(7) 1.0836(7) 0.027(3) Uani 1 1 d . . .
H3A H 0.3481 0.6023 1.1186 0.033 Uiso 1 1 calc R . .
N4A N 0.2768(15) 0.5982(8) 0.9359(7) 0.032(3) Uani 1 1 d . . .
H4A H 0.3025 0.6396 0.9026 0.038 Uiso 1 1 calc R . .
C1A C 0.7149(18) 0.4462(10) 0.9354(9) 0.033(4) Uani 1 1 d . . .
H1A H 0.6633 0.3965 0.9550 0.039 Uiso 1 1 calc R . .
H1B H 0.7923 0.4295 0.8964 0.039 Uiso 1 1 calc R . .
C2A C 0.8031(17) 0.4878(10) 0.9995(9) 0.029(4) Uani 1 1 d . . .
H2A H 0.8627 0.5347 0.9792 0.035 Uiso 1 1 calc R . .
H2B H 0.8810 0.4495 1.0217 0.035 Uiso 1 1 calc R . .
C3A C 0.7666(19) 0.5853(10) 1.1099(8) 0.032(4) Uani 1 1 d . . .
H3A1 H 0.8132 0.6266 1.0759 0.039 Uiso 1 1 calc R . .
H3A2 H 0.8544 0.5618 1.1403 0.039 Uiso 1 1 calc R . .
C4A C 0.645(2) 0.6289(13) 1.1653(10) 0.051(5) Uani 1 1 d . . .
H4A1 H 0.5842 0.5869 1.1929 0.061 Uiso 1 1 calc R . .
H4A2 H 0.7058 0.6608 1.2030 0.061 Uiso 1 1 calc R . .
C5A C 0.5287(19) 0.6849(11) 1.1249(9) 0.037(4) Uani 1 1 d . . .
H5A1 H 0.5869 0.7183 1.0877 0.044 Uiso 1 1 calc R . .
H5A2 H 0.4793 0.7218 1.1621 0.044 Uiso 1 1 calc R . .
C6A C 0.268(2) 0.6873(10) 1.0461(9) 0.038(4) Uani 1 1 d . . .
H6A1 H 0.3171 0.7309 1.0156 0.046 Uiso 1 1 calc R . .
H6A2 H 0.1999 0.7127 1.0849 0.046 Uiso 1 1 calc R . .
C7A C 0.1678(18) 0.6311(11) 0.9951(10) 0.036(4) Uani 1 1 d . . .
H7A1 H 0.1219 0.5863 1.0252 0.043 Uiso 1 1 calc R . .
H7A2 H 0.0796 0.6618 0.9713 0.043 Uiso 1 1 calc R . .
C8A C 0.2025(17) 0.5270(11) 0.8908(10) 0.037(4) Uani 1 1 d . . .
H8A1 H 0.1007 0.5448 0.8678 0.044 Uiso 1 1 calc R . .
H8A2 H 0.1797 0.4814 0.9255 0.044 Uiso 1 1 calc R . .
C9A C 0.3181(19) 0.4974(10) 0.8269(9) 0.033(4) Uani 1 1 d . . .
H9A1 H 0.2575 0.4623 0.7916 0.040 Uiso 1 1 calc R . .
H9A2 H 0.3546 0.5453 0.7981 0.040 Uiso 1 1 calc R . .
C10A C 0.465(2) 0.4503(10) 0.8546(8) 0.035(4) Uani 1 1 d . . .
H10C H 0.5179 0.4261 0.8101 0.042 Uiso 1 1 calc R . .
H10D H 0.4285 0.4051 0.8869 0.042 Uiso 1 1 calc R . .
C11A C 0.6700(16) 0.5617(9) 0.8495(7) 0.022(3) Uani 1 1 d . . .
H11A H 0.6054 0.5696 0.8032 0.026 Uiso 1 1 calc R . .
H11B H 0.7753 0.5406 0.8342 0.026 Uiso 1 1 calc R . .
C12A C 0.6929(18) 0.6462(9) 0.8902(8) 0.024(3) Uani 1 1 d . . .
C13A C 0.630(2) 0.4462(11) 1.1079(9) 0.038(4) Uani 1 1 d . . .
H13A H 0.7086 0.4017 1.1052 0.045 Uiso 1 1 calc R . .
H13B H 0.6238 0.4638 1.1613 0.045 Uiso 1 1 calc R . .
C14A C 0.471(2) 0.4134(10) 1.0848(8) 0.034(4) Uani 1 1 d . . .
CoB Co 0.5233(2) 0.35742(15) 0.49770(11) 0.0229(4) Uani 1 1 d . . .
ZnB Zn 0.1972(2) 0.11890(16) 0.40699(11) 0.0351(5) Uani 1 1 d . . .
Cl1B Cl 0.1148(5) 0.1154(3) 0.5290(2) 0.0425(10) Uani 1 1 d . . .
Cl2B Cl 0.0040(7) 0.0629(4) 0.3224(3) 0.0659(14) Uani 1 1 d . . .
O1B O 0.6321(11) 0.4652(6) 0.5448(6) 0.028(2) Uani 1 1 d . . .
O2B O 0.5816(13) 0.5738(6) 0.6192(6) 0.035(2) Uani 1 1 d . . .
O3B O 0.3867(13) 0.2603(6) 0.4502(6) 0.031(2) Uani 1 1 d . . .
O4B O 0.2132(13) 0.2299(7) 0.3579(6) 0.038(3) Uani 1 1 d . . .
N1B N 0.3215(15) 0.4011(8) 0.5622(7) 0.027(3) Uani 1 1 d . . .
N2B N 0.4173(15) 0.4235(8) 0.4022(7) 0.029(3) Uani 1 1 d . . .
N3B N 0.7330(13) 0.3251(7) 0.4395(7) 0.025(3) Uani 1 1 d . . .
H3B H 0.7079 0.2841 0.4055 0.030 Uiso 1 1 calc R . .
N4B N 0.6118(15) 0.2830(8) 0.5850(7) 0.031(3) Uani 1 1 d . . .
H4B H 0.6618 0.3163 0.6201 0.037 Uiso 1 1 calc R . .
C1B C 0.208(2) 0.4316(11) 0.5028(9) 0.037(4) Uani 1 1 d . . .
H1B1 H 0.1300 0.4688 0.5265 0.045 Uiso 1 1 calc R . .
H1B2 H 0.1480 0.3851 0.4814 0.045 Uiso 1 1 calc R . .
C2B C 0.2949(18) 0.4768(10) 0.4383(10) 0.035(4) Uani 1 1 d . . .
H2B1 H 0.2165 0.4943 0.3997 0.042 Uiso 1 1 calc R . .
H2B2 H 0.3472 0.5259 0.4589 0.042 Uiso 1 1 calc R . .
C7B C 0.733(2) 0.2321(11) 0.5509(10) 0.044(4) Uani 1 1 d . . .
H7B1 H 0.6826 0.1902 0.5187 0.052 Uiso 1 1 calc R . .
H7B2 H 0.7958 0.2045 0.5908 0.052 Uiso 1 1 calc R . .
C3B C 0.5441(19) 0.4751(10) 0.3598(9) 0.034(4) Uani 1 1 d . . .
H3B1 H 0.4921 0.5013 0.3158 0.041 Uiso 1 1 calc R . .
H3B2 H 0.5813 0.5187 0.3940 0.041 Uiso 1 1 calc R . .
C4B C 0.6869(19) 0.4289(11) 0.3323(10) 0.039(4) Uani 1 1 d . . .
H4B1 H 0.7489 0.4650 0.2988 0.046 Uiso 1 1 calc R . .
H4B2 H 0.6489 0.3828 0.3012 0.046 Uiso 1 1 calc R . .
C5B C 0.8047(19) 0.3940(10) 0.3964(8) 0.032(4) Uani 1 1 d . . .
H5B1 H 0.9043 0.3754 0.3724 0.038 Uiso 1 1 calc R . .
H5B2 H 0.8322 0.4382 0.4320 0.038 Uiso 1 1 calc R . .
C6B C 0.8493(18) 0.2896(9) 0.5000(9) 0.030(3) Uani 1 1 d . . .
H6B1 H 0.8978 0.3332 0.5309 0.036 Uiso 1 1 calc R . .
H6B2 H 0.9348 0.2574 0.4761 0.036 Uiso 1 1 calc R . .
C8B C 0.492(2) 0.2340(10) 0.6257(10) 0.038(4) Uani 1 1 d . . .
H8B1 H 0.5458 0.2015 0.6653 0.046 Uiso 1 1 calc R . .
H8B2 H 0.4404 0.1960 0.5899 0.046 Uiso 1 1 calc R . .
C9B C 0.364(2) 0.2881(11) 0.6624(9) 0.039(4) Uani 1 1 d . . .
H9B1 H 0.4190 0.3275 0.6957 0.047 Uiso 1 1 calc R . .
H9B2 H 0.2979 0.2531 0.6951 0.047 Uiso 1 1 calc R . .
C10B C 0.2471(19) 0.3379(11) 0.6082(9) 0.040(4) Uani 1 1 d . . .
H10E H 0.1932 0.2991 0.5739 0.047 Uiso 1 1 calc R . .
H10F H 0.1641 0.3635 0.6397 0.047 Uiso 1 1 calc R . .
C11B C 0.385(2) 0.4704(11) 0.6128(10) 0.041(4) Uani 1 1 d . . .
H11C H 0.3058 0.5147 0.6125 0.049 Uiso 1 1 calc R . .
H11D H 0.3926 0.4498 0.6653 0.049 Uiso 1 1 calc R . .
C12B C 0.5404(18) 0.5052(10) 0.5927(10) 0.034(4) Uani 1 1 d . . .
C13B C 0.3395(18) 0.3632(10) 0.3509(8) 0.029(3) Uani 1 1 d . . .
H13C H 0.4088 0.3541 0.3066 0.035 Uiso 1 1 calc R . .
H13D H 0.2378 0.3861 0.3323 0.035 Uiso 1 1 calc R . .
C14B C 0.3053(17) 0.2782(9) 0.3907(8) 0.027(3) Uani 1 1 d . . .
Cl5 Cl 0.7799 1.0289(4) 0.7804 0.050 Uiso 0.75 1 d P . .
OW6 O 0.7799 1.055(3) 0.7804 0.050 Uiso 0.25 1 d P . .
OW1 O 0.6539(15) 0.2331(8) 1.1772(7) 0.052(3) Uani 1 1 d . . .
OW2 O 0.3418(16) 0.6822(8) 0.6691(7) 0.051(3) Uani 1 1 d . . .
OW3 O 0.7781(13) 0.3940(6) 0.7165(6) 0.031(2) Uani 1 1 d . . .
OW4 O 1.011(2) 0.2930(19) 0.7821(10) 0.048(7) Uani 0.50 1 d P . .
OW5 O 1.022(3) 0.139(2) 0.7108(12) 0.058(8) Uani 0.50 1 d P . .

loop_
_atom_site_aniso_label
_atom_site_aniso_U_11
_atom_site_aniso_U_22
_atom_site_aniso_U_33
_atom_site_aniso_U_23
_atom_site_aniso_U_13
_atom_site_aniso_U_12
CoA 0.0299(10) 0.0165(10) 0.0232(10) -0.0016(8) -0.0049(8) 0.0010(8)
ZnA 0.0442(11) 0.0166(9) 0.0469(11) 0.0048(8) -0.0171(8) -0.0080(8)
Cl1A 0.051(2) 0.0253(19) 0.045(2) 0.0014(19) -0.0120(18) 0.0015(19)
O1A 0.050(7) 0.018(5) 0.028(6) -0.003(4) 0.007(5) -0.009(5)
O2A 0.065(8) 0.024(6) 0.025(5) -0.005(5) 0.008(5) -0.009(5)
O3A 0.028(6) 0.018(5) 0.038(6) 0.008(5) -0.010(5) -0.003(4)
O4A 0.033(6) 0.017(5) 0.058(7) 0.013(5) -0.011(5) -0.009(4)
N1A 0.040(8) 0.016(6) 0.035(7) 0.002(5) 0.000(6) -0.003(5)
N2A 0.051(8) 0.016(6) 0.020(6) -0.003(5) 0.004(5) 0.000(5)
N3A 0.039(7) 0.020(7) 0.024(6) -0.011(5) -0.003(5) -0.007(5)
N4A 0.040(8) 0.021(7) 0.035(7) 0.002(6) -0.011(6) 0.002(5)
C1A 0.022(8) 0.036(9) 0.039(9) -0.001(7) -0.003(7) 0.018(6)
C2A 0.023(8) 0.023(8) 0.043(9) -0.001(7) -0.010(7) 0.011(6)
C3A 0.032(8) 0.039(10) 0.026(8) -0.013(7) -0.014(6) 0.002(7)
C4A 0.052(11) 0.063(13) 0.037(9) -0.032(9) -0.017(8) -0.003(10)
C5A 0.038(9) 0.040(10) 0.033(9) -0.024(8) 0.004(7) -0.010(7)
C6A 0.056(11) 0.030(9) 0.028(8) -0.005(7) 0.004(8) 0.007(8)
C7A 0.023(8) 0.030(10) 0.055(10) -0.005(8) 0.002(7) 0.006(7)
C8A 0.015(7) 0.036(9) 0.058(11) -0.011(8) -0.011(7) -0.003(6)
C9A 0.040(9) 0.027(9) 0.034(9) -0.005(7) -0.011(7) -0.006(7)
C10A 0.054(11) 0.032(9) 0.020(8) -0.012(7) -0.003(7) -0.008(7)
C11A 0.026(7) 0.024(7) 0.015(6) -0.002(6) -0.001(5) 0.006(6)
C12A 0.038(8) 0.018(7) 0.017(7) 0.004(6) -0.007(6) -0.003(6)
C13A 0.032(9) 0.045(11) 0.036(9) 0.000(8) -0.007(7) 0.009(7)
C14A 0.053(10) 0.036(10) 0.014(7) -0.002(7) -0.013(7) 0.010(8)
CoB 0.0265(10) 0.0158(10) 0.0262(10) 0.0019(8) -0.0028(8) 0.0008(8)
ZnB 0.0379(10) 0.0156(9) 0.0519(11) -0.0051(8) 0.0112(8) -0.0060(8)
Cl1B 0.054(3) 0.026(2) 0.047(2) -0.001(2) 0.0141(19) 0.0052(19)
Cl2B 0.077(3) 0.049(3) 0.072(3) -0.016(3) 0.008(3) -0.018(3)
O1B 0.026(5) 0.021(5) 0.037(6) 0.002(5) 0.006(4) -0.008(4)
O2B 0.042(6) 0.018(5) 0.045(6) -0.013(5) 0.015(5) -0.006(5)
O3B 0.038(6) 0.023(6) 0.032(6) 0.012(5) -0.008(5) -0.005(5)
O4B 0.035(6) 0.030(6) 0.048(7) -0.008(5) -0.022(5) 0.001(5)
N1B 0.034(7) 0.023(7) 0.023(6) -0.001(5) -0.001(5) 0.004(5)
N2B 0.035(7) 0.020(7) 0.031(7) 0.004(5) -0.006(5) 0.006(5)
N3B 0.018(6) 0.011(6) 0.046(7) 0.000(5) -0.012(5) 0.001(4)
N4B 0.029(7) 0.033(8) 0.031(7) 0.003(6) -0.004(5) -0.001(5)
C1B 0.042(10) 0.026(9) 0.044(10) -0.013(7) 0.009(8) 0.011(7)
C2B 0.030(9) 0.017(8) 0.057(11) 0.006(7) -0.006(7) 0.013(6)
C7B 0.055(11) 0.025(9) 0.051(11) 0.016(8) 0.006(9) -0.007(8)
C3B 0.040(9) 0.028(9) 0.035(9) 0.016(7) -0.005(7) 0.006(7)
C4B 0.032(9) 0.035(9) 0.049(11) -0.007(8) 0.001(7) -0.013(7)
C5B 0.038(9) 0.030(9) 0.027(8) 0.002(7) 0.013(7) -0.003(7)
C6B 0.029(8) 0.018(8) 0.042(9) 0.005(6) 0.003(6) -0.005(6)
C8B 0.045(10) 0.018(8) 0.051(10) 0.011(7) -0.012(8) 0.000(7)
C9B 0.046(10) 0.044(11) 0.028(8) 0.010(7) -0.002(7) -0.012(8)
C10B 0.034(8) 0.058(12) 0.027(8) -0.010(8) -0.003(7) -0.021(8)
C11B 0.048(10) 0.028(9) 0.048(10) -0.005(8) 0.011(8) -0.006(8)
C12B 0.025(8) 0.030(9) 0.048(10) 0.002(8) 0.004(7) 0.011(7)
C13B 0.032(8) 0.030(8) 0.024(7) 0.003(7) -0.004(6) 0.008(7)
C14B 0.020(7) 0.026(8) 0.034(8) 0.005(6) -0.007(6) -0.005(6)
OW1 0.049(7) 0.047(8) 0.058(8) -0.011(6) -0.013(6) 0.022(6)
OW2 0.061(8) 0.030(7) 0.063(8) 0.007(6) 0.012(6) 0.007(6)
OW3 0.043(6) 0.016(5) 0.033(6) -0.012(4) 0.003(5) -0.010(4)
OW4 0.032(12) 0.10(2) 0.009(9) 0.008(12) -0.001(8) 0.008(13)
OW5 0.035(13) 0.11(3) 0.023(11) 0.004(13) -0.012(9) 0.023(14)

loop_
_atom_type_symbol
_atom_type_description
_atom_type_scat_dispersion_real
_atom_type_scat_dispersion_imag
_atom_type_scat_source
C C 0.0033 0.0016 'International Tables Vol C Tables 4.2.6.8 and 6.1.1.4'
H H 0.0000 0.0000 'International Tables Vol C Tables 4.2.6.8 and 6.1.1.4'
N N 0.0061 0.0033 'International Tables Vol C Tables 4.2.6.8 and 6.1.1.4'
O O 0.0106 0.0060 'International Tables Vol C Tables 4.2.6.8 and 6.1.1.4'
Co Co 0.3494 0.9721 'International Tables Vol C Tables 4.2.6.8 and 6.1.1.4'
Cl Cl 0.1484 0.1585 'International Tables Vol C Tables 4.2.6.8 and 6.1.1.4'
Zn Zn 0.2839 1.4301 'International Tables Vol C Tables 4.2.6.8 and 6.1.1.4'

loop_
_geom_angle_atom_site_label_1
_geom_angle_atom_site_label_2
_geom_angle_atom_site_label_3
_geom_angle
_geom_angle_site_symmetry_1
_geom_angle_site_symmetry_3
_geom_angle_publ_flag
N3A CoA O1A 92.2(5) . . n
N3A CoA N4A 85.3(5) . . y
O1A CoA N4A 92.9(5) . . n
N3A CoA O3A 93.8(5) . . n
O1A CoA O3A 170.8(5) . . y
N4A CoA O3A 94.7(4) . . n
N3A CoA N1A 173.5(5) . . n
O1A CoA N1A 81.4(4) . . y
N4A CoA N1A 94.2(5) . . y
O3A CoA N1A 92.7(4) . . n
N3A CoA N2A 95.1(5) . . y
O1A CoA N2A 92.2(5) . . n
N4A CoA N2A 174.9(5) . . n
O3A CoA N2A 80.3(4) . . y
N1A CoA N2A 86.0(5) . . y
OW ZnA O4A 100.6(6) . 2_657 n
OW ZnA O2A 108.8(6) . . n
O4A ZnA O2A 99.3(5) 2_657 . n
OW ZnA Cl2A 20.0(6) . . n
O4A ZnA Cl2A 110.3(6) 2_657 . n
O2A ZnA Cl2A 89.7(6) . . n
OW ZnA Cl1A 104.4(5) . . n
O4A ZnA Cl1A 123.8(4) 2_657 . n
O2A ZnA Cl1A 118.2(3) . . n
Cl2A ZnA Cl1A 110.1(5) . . n
OW Cl2A ZnA 61.4(14) . . n
Cl2A OW ZnA 98.6(17) . . n
C12A O1A CoA 116.7(9) . . n
C12A O2A ZnA 110.4(9) . . n
C14A O3A CoA 115.5(10) . . n
C14A O4A ZnA 116.5(9) . 2_647 n
C11A N1A C1A 109.1(12) . . n
C11A N1A C10A 111.3(11) . . n
C1A N1A C10A 111.9(12) . . n
C11A N1A CoA 108.5(8) . . n
C1A N1A CoA 103.3(9) . . n
C10A N1A CoA 112.3(9) . . n
C13A N2A C2A 111.0(12) . . n
C13A N2A C3A 112.9(12) . . n
C2A N2A C3A 111.8(12) . . n
C13A N2A CoA 106.7(9) . . n
C2A N2A CoA 102.8(8) . . n
C3A N2A CoA 111.1(9) . . n
C6A N3A C5A 114.9(12) . . n
C6A N3A CoA 104.4(8) . . n
C5A N3A CoA 112.9(9) . . n
C6A N3A H3A 108.1 . . n
C5A N3A H3A 108.1 . . n
CoA N3A H3A 108.1 . . n
C7A N4A C8A 112.9(12) . . n
C7A N4A CoA 104.9(9) . . n
C8A N4A CoA 112.4(9) . . n
C7A N4A H4A 108.8 . . n
C8A N4A H4A 108.8 . . n
CoA N4A H4A 108.8 . . n
C2A C1A N1A 112.8(13) . . n
C2A C1A H1A 109.0 . . n
N1A C1A H1A 109.0 . . n
C2A C1A H1B 109.0 . . n
N1A C1A H1B 109.0 . . n
H1A C1A H1B 107.8 . . n
C1A C2A N2A 112.0(12) . . n
C1A C2A H2A 109.2 . . n
N2A C2A H2A 109.2 . . n
C1A C2A H2B 109.2 . . n
N2A C2A H2B 109.2 . . n
H2A C2A H2B 107.9 . . n
N2A C3A C4A 113.9(13) . . n
N2A C3A H3A1 108.8 . . n
C4A C3A H3A1 108.8 . . n
N2A C3A H3A2 108.8 . . n
C4A C3A H3A2 108.8 . . n
H3A1 C3A H3A2 107.7 . . n
C5A C4A C3A 113.4(14) . . n
C5A C4A H4A1 108.9 . . n
C3A C4A H4A1 108.9 . . n
C5A C4A H4A2 108.9 . . n
C3A C4A H4A2 108.9 . . n
H4A1 C4A H4A2 107.7 . . n
C4A C5A N3A 111.3(14) . . n
C4A C5A H5A1 109.4 . . n
N3A C5A H5A1 109.4 . . n
C4A C5A H5A2 109.4 . . n
N3A C5A H5A2 109.4 . . n
H5A1 C5A H5A2 108.0 . . n
N3A C6A C7A 107.8(13) . . n
N3A C6A H6A1 110.1 . . n
C7A C6A H6A1 110.1 . . n
N3A C6A H6A2 110.1 . . n
C7A C6A H6A2 110.1 . . n
H6A1 C6A H6A2 108.5 . . n
N4A C7A C6A 107.0(12) . . n
N4A C7A H7A1 110.3 . . n
C6A C7A H7A1 110.3 . . n
N4A C7A H7A2 110.3 . . n
C6A C7A H7A2 110.3 . . n
H7A1 C7A H7A2 108.6 . . n
N4A C8A C9A 110.9(12) . . n
N4A C8A H8A1 109.5 . . n
C9A C8A H8A1 109.5 . . n
N4A C8A H8A2 109.5 . . n
C9A C8A H8A2 109.5 . . n
H8A1 C8A H8A2 108.0 . . n
C10A C9A C8A 115.2(13) . . n
C10A C9A H9A1 108.5 . . n
C8A C9A H9A1 108.5 . . n
C10A C9A H9A2 108.5 . . n
C8A C9A H9A2 108.5 . . n
H9A1 C9A H9A2 107.5 . . n
C9A C10A N1A 115.9(13) . . n
C9A C10A H10C 108.3 . . n
N1A C10A H10C 108.3 . . n
C9A C10A H10D 108.3 . . n
N1A C10A H10D 108.3 . . n
H10C C10A H10D 107.4 . . n
N1A C11A C12A 112.5(10) . . n
N1A C11A H11A 109.1 . . n
C12A C11A H11A 109.1 . . n
N1A C11A H11B 109.1 . . n
C12A C11A H11B 109.1 . . n
H11A C11A H11B 107.8 . . n
O1A C12A O2A 124.3(13) . . n
O1A C12A C11A 119.1(12) . . n
O2A C12A C11A 116.6(12) . . n
C14A C13A N2A 115.4(13) . . n
C14A C13A H13A 108.4 . . n
N2A C13A H13A 108.4 . . n
C14A C13A H13B 108.4 . . n
N2A C13A H13B 108.4 . . n
H13A C13A H13B 107.5 . . n
O3A C14A O4A 122.1(15) . . n
O3A C14A C13A 120.3(15) . . n
O4A C14A C13A 117.6(13) . . n
N4B CoB N3B 85.3(5) . . y
N4B CoB O3B 92.2(4) . . n
N3B CoB O3B 93.8(4) . . n
N4B CoB O1B 92.8(5) . . n
N3B CoB O1B 92.5(4) . . n
O3B CoB O1B 172.2(4) . . y
N4B CoB N1B 94.7(5) . . y
N3B CoB N1B 174.1(5) . . n
O3B CoB N1B 92.1(5) . . n
O1B CoB N1B 81.6(4) . . y
N4B CoB N2B 173.8(5) . . n
N3B CoB N2B 94.9(5) . . y
O3B CoB N2B 81.6(4) . . y
O1B CoB N2B 93.3(4) . . n
N1B CoB N2B 85.7(5) . . y
O4B ZnB O2B 99.6(4) . 2_646 n
O4B ZnB Cl1B 116.8(3) . . n
O2B ZnB Cl1B 119.0(3) 2_646 . n
O4B ZnB Cl2B 97.2(3) . . n
O2B ZnB Cl2B 109.3(4) 2_646 . n
Cl1B ZnB Cl2B 112.13(19) . . n
C12B O1B CoB 114.1(9) . . n
C12B O2B ZnB 118.9(10) . 2_656 n
C14B O3B CoB 115.6(9) . . n
C14B O4B ZnB 114.6(9) . . n
C10B N1B C1B 110.7(12) . . n
C10B N1B C11B 110.6(12) . . n
C1B N1B C11B 112.1(13) . . n
C10B N1B CoB 113.2(10) . . n
C1B N1B CoB 103.8(9) . . n
C11B N1B CoB 106.3(9) . . n
C13B N2B C2B 110.5(12) . . n
C13B N2B C3B 111.6(11) . . n
C2B N2B C3B 111.0(12) . . n
C13B N2B CoB 108.2(9) . . n
C2B N2B CoB 103.8(9) . . n
C3B N2B CoB 111.4(8) . . n
C5B N3B C6B 112.5(11) . . n
C5B N3B CoB 113.3(8) . . n
C6B N3B CoB 106.3(9) . . n
C5B N3B H3B 108.2 . . n
C6B N3B H3B 108.2 . . n
CoB N3B H3B 108.2 . . n
C7B N4B C8B 111.6(12) . . n
C7B N4B CoB 106.1(10) . . n
C8B N4B CoB 115.9(9) . . n
C7B N4B H4B 107.6 . . n
C8B N4B H4B 107.6 . . n
CoB N4B H4B 107.6 . . n
N1B C1B C2B 111.9(13) . . n
N1B C1B H1B1 109.2 . . n
C2B C1B H1B1 109.2 . . n
N1B C1B H1B2 109.2 . . n
C2B C1B H1B2 109.2 . . n
H1B1 C1B H1B2 107.9 . . n
N2B C2B C1B 111.2(12) . . n
N2B C2B H2B1 109.4 . . n
C1B C2B H2B1 109.4 . . n
N2B C2B H2B2 109.4 . . n
C1B C2B H2B2 109.4 . . n
H2B1 C2B H2B2 108.0 . . n
N4B C7B C6B 108.5(12) . . n
N4B C7B H7B1 110.0 . . n
C6B C7B H7B1 110.0 . . n
N4B C7B H7B2 110.0 . . n
C6B C7B H7B2 110.0 . . n
H7B1 C7B H7B2 108.4 . . n
C4B C3B N2B 115.4(13) . . n
C4B C3B H3B1 108.4 . . n
N2B C3B H3B1 108.4 . . n
C4B C3B H3B2 108.4 . . n
N2B C3B H3B2 108.4 . . n
H3B1 C3B H3B2 107.5 . . n
C3B C4B C5B 116.2(14) . . n
C3B C4B H4B1 108.2 . . n
C5B C4B H4B1 108.2 . . n
C3B C4B H4B2 108.2 . . n
C5B C4B H4B2 108.2 . . n
H4B1 C4B H4B2 107.4 . . n
N3B C5B C4B 112.5(12) . . n
N3B C5B H5B1 109.1 . . n
C4B C5B H5B1 109.1 . . n
N3B C5B H5B2 109.1 . . n
C4B C5B H5B2 109.1 . . n
H5B1 C5B H5B2 107.8 . . n
N3B C6B C7B 102.8(12) . . n
N3B C6B H6B1 111.2 . . n
C7B C6B H6B1 111.2 . . n
N3B C6B H6B2 111.2 . . n
C7B C6B H6B2 111.2 . . n
H6B1 C6B H6B2 109.1 . . n
N4B C8B C9B 111.6(12) . . n
N4B C8B H8B1 109.3 . . n
C9B C8B H8B1 109.3 . . n
N4B C8B H8B2 109.3 . . n
C9B C8B H8B2 109.3 . . n
H8B1 C8B H8B2 108.0 . . n
C8B C9B C10B 118.2(13) . . n
C8B C9B H9B1 107.8 . . n
C10B C9B H9B1 107.8 . . n
C8B C9B H9B2 107.8 . . n
C10B C9B H9B2 107.8 . . n
H9B1 C9B H9B2 107.1 . . n
N1B C10B C9B 115.9(13) . . n
N1B C10B H10E 108.3 . . n
C9B C10B H10E 108.3 . . n
N1B C10B H10F 108.3 . . n
C9B C10B H10F 108.3 . . n
H10E C10B H10F 107.4 . . n
C12B C11B N1B 116.9(14) . . n
C12B C11B H11C 108.1 . . n
N1B C11B H11C 108.1 . . n
C12B C11B H11D 108.1 . . n
N1B C11B H11D 108.1 . . n
H11C C11B H11D 107.3 . . n
O2B C12B O1B 121.4(14) . . n
O2B C12B C11B 119.8(14) . . n
O1B C12B C11B 118.8(14) . . n
N2B C13B C14B 113.3(11) . . n
N2B C13B H13C 108.9 . . n
C14B C13B H13C 108.9 . . n
N2B C13B H13D 108.9 . . n
C14B C13B H13D 108.9 . . n
H13C C13B H13D 107.7 . . n
O4B C14B O3B 123.9(14) . . n
O4B C14B C13B 117.8(12) . . n
O3B C14B C13B 117.8(12) . . n

loop_
_geom_bond_atom_site_label_1
_geom_bond_atom_site_label_2
_geom_bond_distance
_geom_bond_site_symmetry_2
_geom_bond_publ_flag
CoA N3A 2.063(12) . y
CoA O1A 2.065(10) . y
CoA N4A 2.081(12) . y
CoA O3A 2.119(10) . y
CoA N1A 2.142(13) . y
CoA N2A 2.160(13) . y
ZnA OW 1.964(18) . n
ZnA O4A 1.975(10) 2_657 n
ZnA O2A 1.993(11) . n
ZnA Cl2A 2.2109(12) . n
ZnA Cl1A 2.218(4) . n
Cl2A OW 0.76(2) . n
O1A C12A 1.240(17) . n
O2A C12A 1.271(17) . n
O3A C14A 1.231(17) . n
O4A C14A 1.278(19) . n
O4A ZnA 1.975(10) 2_647 n
N1A C11A 1.478(18) . n
N1A C1A 1.486(18) . n
N1A C10A 1.513(19) . n
N2A C13A 1.49(2) . n
N2A C2A 1.494(19) . n
N2A C3A 1.525(19) . n
N3A C6A 1.49(2) . n
N3A C5A 1.521(18) . n
N3A H3A 0.9100 . n
N4A C7A 1.47(2) . n
N4A C8A 1.518(19) . n
N4A H4A 0.9100 . n
C1A C2A 1.49(2) . n
C1A H1A 0.9700 . n
C1A H1B 0.9700 . n
C2A H2A 0.9700 . n
C2A H2B 0.9700 . n
C3A C4A 1.56(2) . n
C3A H3A1 0.9700 . n
C3A H3A2 0.9700 . n
C4A C5A 1.49(3) . n
C4A H4A1 0.9700 . n
C4A H4A2 0.9700 . n
C5A H5A1 0.9700 . n
C5A H5A2 0.9700 . n
C6A C7A 1.51(2) . n
C6A H6A1 0.9700 . n
C6A H6A2 0.9700 . n
C7A H7A1 0.9700 . n
C7A H7A2 0.9700 . n
C8A C9A 1.54(2) . n
C8A H8A1 0.9700 . n
C8A H8A2 0.9700 . n
C9A C10A 1.50(2) . n
C9A H9A1 0.9700 . n
C9A H9A2 0.9700 . n
C10A H10C 0.9700 . n
C10A H10D 0.9700 . n
C11A C12A 1.547(19) . n
C11A H11A 0.9700 . n
C11A H11B 0.9700 . n
C13A C14A 1.47(2) . n
C13A H13A 0.9700 . n
C13A H13B 0.9700 . n
CoB N4B 2.064(12) . y
CoB N3B 2.072(12) . y
CoB O3B 2.097(10) . y
CoB O1B 2.120(10) . y
CoB N1B 2.129(12) . y
CoB N2B 2.153(12) . y
ZnB O4B 1.990(11) . n
ZnB O2B 2.017(10) 2_646 n
ZnB Cl1B 2.226(4) . n
ZnB Cl2B 2.341(6) . n
O1B C12B 1.298(18) . n
O2B C12B 1.246(19) . n
O2B ZnB 2.017(10) 2_656 n
O3B C14B 1.262(16) . n
O4B C14B 1.227(17) . n
N1B C10B 1.44(2) . n
N1B C1B 1.47(2) . n
N1B C11B 1.51(2) . n
N2B C13B 1.464(19) . n
N2B C2B 1.469(19) . n
N2B C3B 1.53(2) . n
N3B C5B 1.467(18) . n
N3B C6B 1.529(19) . n
N3B H3B 0.9100 . n
N4B C7B 1.42(2) . n
N4B C8B 1.45(2) . n
N4B H4B 0.9100 . n
C1B C2B 1.52(2) . n
C1B H1B1 0.9700 . n
C1B H1B2 0.9700 . n
C2B H2B1 0.9700 . n
C2B H2B2 0.9700 . n
C7B C6B 1.60(2) . n
C7B H7B1 0.9700 . n
C7B H7B2 0.9700 . n
C3B C4B 1.47(2) . n
C3B H3B1 0.9700 . n
C3B H3B2 0.9700 . n
C4B C5B 1.58(2) . n
C4B H4B1 0.9700 . n
C4B H4B2 0.9700 . n
C5B H5B1 0.9700 . n
C5B H5B2 0.9700 . n
C6B H6B1 0.9700 . n
C6B H6B2 0.9700 . n
C8B C9B 1.51(2) . n
C8B H8B1 0.9700 . n
C8B H8B2 0.9700 . n
C9B C10B 1.56(2) . n
C9B H9B1 0.9700 . n
C9B H9B2 0.9700 . n
C10B H10E 0.9700 . n
C10B H10F 0.9700 . n
C11B C12B 1.44(2) . n
C11B H11C 0.9700 . n
C11B H11D 0.9700 . n
C13B C14B 1.56(2) . n
C13B H13C 0.9700 . n
C13B H13D 0.9700 . n
